data_4340736
loop_
_publ_author_name
'Bosch, Simone'
'Comba, Peter'
'Gahan, Lawrence R.'
'Schenk, Gerhard'

_publ_section_title
;
 Dinuclear Zinc(II) Complexes with Hydrogen Bond Donors as Structural and
 Functional Phosphatase Models.
;
_journal_issue 17
_journal_name_full 'Inorganic chemistry'
_journal_page_first 9036
_journal_page_last 9051
_journal_paper_doi 10.1021/ic5009945
_journal_volume 53
_journal_year 2014
_chemical_compound_source 'synthesis as described'
_chemical_formula_moiety 'C47 H62 N8 O7 Zn2, P F6, 0.5 (C3 H6 O), 0.5 (H2 O)'
_chemical_formula_sum 'C48.5 H61 F6 N8 O8 P Zn2'
_chemical_formula_weight 1159.76
_chemical_name_systematic
;
 ?
;
_space_group_IT_number 14
_symmetry_cell_setting monoclinic
_symmetry_Int_Tables_number 14
_symmetry_space_group_name_Hall '-P 2yn'
_symmetry_space_group_name_H-M 'P 1 21/n 1'
_atom_sites_solution_hydrogens geom
_atom_sites_solution_primary direct
_atom_sites_solution_secondary difmap
_audit_conform_dict_location ftp://ftp.iucr.org/pub/cif_core.dic
_audit_conform_dict_name cif_core.dic
_audit_conform_dict_version 2.4
_audit_creation_date 2014-04-22T13:26:26-00:00
_audit_creation_method 'WinGX routine CIF_UPDATE'
_cell_angle_alpha 90
_cell_angle_beta 100.533(6)
_cell_angle_gamma 90
_cell_formula_units_Z 4
_cell_length_a 16.2410(10)
_cell_length_b 21.5930(10)
_cell_length_c 16.3693(8)
_cell_measurement_reflns_used 5757
_cell_measurement_temperature 293(2)
_cell_measurement_theta_max 28.7716
_cell_measurement_theta_min 3.0298
_cell_measurement_wavelength 0.71073
_cell_volume 5643.9(5)
_computing_cell_refinement
;
        CrysAlisPro, Agilent Technologies,
        Version 1.171.36.20 (release 27-06-2012 CrysAlis171 .NET)
        (compiled Jul 11 2012,15:38:31)
;
_computing_data_collection
;
        CrysAlisPro, Agilent Technologies,
        Version 1.171.36.20 (release 27-06-2012 CrysAlis171 .NET)
        (compiled Jul 11 2012,15:38:31)
;
_computing_data_reduction
;
        CrysAlisPro, Agilent Technologies,
        Version 1.171.36.20 (release 27-06-2012 CrysAlis171 .NET)
        (compiled Jul 11 2012,15:38:31)
;
_computing_molecular_graphics 'Ortep-3 for Windows (Farrugia, 1997)'
_computing_publication_material 'WinGX publication routines (Farrugia, 1999)'
_computing_structure_refinement 'SHELXL-97 (Sheldrick, 2008)'
_diffrn_ambient_temperature 293(2)
_diffrn_detector_area_resol_mean 16.0696
_diffrn_measured_fraction_theta_full 0.998
_diffrn_measured_fraction_theta_max 0.998
_diffrn_measurement_device_type 'Xcalibur, Sapphire3, Gemini ultra'
_diffrn_measurement_method '\w scans'
_diffrn_orient_matrix_UB_11 -0.0364606
_diffrn_orient_matrix_UB_12 -0.0141432
_diffrn_orient_matrix_UB_13 -0.0228443
_diffrn_orient_matrix_UB_21 -0.0204704
_diffrn_orient_matrix_UB_22 0.0291572
_diffrn_orient_matrix_UB_23 -0.004091
_diffrn_orient_matrix_UB_31 0.0149616
_diffrn_orient_matrix_UB_32 0.0054556
_diffrn_orient_matrix_UB_33 -0.0374526
_diffrn_radiation_monochromator graphite
_diffrn_radiation_probe x-ray
_diffrn_radiation_type MoK\a
_diffrn_radiation_wavelength 0.71073
_diffrn_reflns_av_R_equivalents 0.0342
_diffrn_reflns_av_unetI/netI 0.0474
_diffrn_reflns_limit_h_max 19
_diffrn_reflns_limit_h_min -13
_diffrn_reflns_limit_k_max 22
_diffrn_reflns_limit_k_min -25
_diffrn_reflns_limit_l_max 19
_diffrn_reflns_limit_l_min -19
_diffrn_reflns_number 25999
_diffrn_reflns_theta_full 25
_diffrn_reflns_theta_max 25
_diffrn_reflns_theta_min 3.1
_exptl_absorpt_coefficient_mu 0.953
_exptl_absorpt_correction_T_max 1
_exptl_absorpt_correction_T_min 0.96875
_exptl_absorpt_correction_type multi-scan
_exptl_absorpt_process_details
;
        CrysAlisPro, Agilent Technologies,
        Version 1.171.36.20 (release 27-06-2012 CrysAlis171 .NET)
        (compiled Jul 11 2012,15:38:31)
        Empirical absorption correction using spherical harmonics,
 implemented in SCALE3 ABSPACK scaling algorithm.
;
_exptl_crystal_colour colourless
_exptl_crystal_density_diffrn 1.365
_exptl_crystal_density_method 'not measured'
_exptl_crystal_description prism
_exptl_crystal_F_000 2404
_exptl_crystal_size_max 0.4
_exptl_crystal_size_mid 0.4
_exptl_crystal_size_min 0.2
_refine_diff_density_max 1.013
_refine_diff_density_min -0.34
_refine_diff_density_rms 0.076
_refine_ls_extinction_method none
_refine_ls_goodness_of_fit_ref 1.058
_refine_ls_hydrogen_treatment constr
_refine_ls_matrix_type full
_refine_ls_number_parameters 665
_refine_ls_number_reflns 9929
_refine_ls_number_restraints 0
_refine_ls_restrained_S_all 1.058
_refine_ls_R_factor_all 0.0775
_refine_ls_R_factor_gt 0.0564
_refine_ls_shift/su_max 0.001
_refine_ls_shift/su_mean 0
_refine_ls_structure_factor_coef Fsqd
_refine_ls_weighting_details 'calc w=1/[\s^2^(Fo^2^)+(0.0879P)^2^+3.8365P] where P=(Fo^2^+2Fc^2^)/3'
_refine_ls_weighting_scheme calc
_refine_ls_wR_factor_gt 0.152
_refine_ls_wR_factor_ref 0.1643
_reflns_number_gt 7574
_reflns_number_total 9929
_reflns_threshold_expression >2\s(I)
_cod_data_source_file ic5009945_si_003.cif
_cod_data_source_block 855sb6
_cod_depositor_comments 'Adding full bibliography for 4340733--4340738.cif.'
_cod_original_formula_sum 'C48.50 H61 F6 N8 O8 P Zn2'
_cod_database_code 4340736

loop_
_symmetry_equiv_pos_as_xyz
'x, y, z'
'-x+1/2, y+1/2, -z+1/2'
'-x, -y, -z'
'x-1/2, -y-1/2, z-1/2'

loop_
_atom_site_label
_atom_site_type_symbol
_atom_site_fract_x
_atom_site_fract_y
_atom_site_fract_z
_atom_site_U_iso_or_equiv
_atom_site_adp_type
_atom_site_occupancy
_atom_site_symmetry_multiplicity
_atom_site_calc_flag
_atom_site_refinement_flags
C1 C 0.7398(3) 0.2381(2) 0.8275(3) 0.0481(11) Uani 1 1 d .
H1 H 0.7544 0.1978 0.8441 0.058 Uiso 1 1 calc R
C2 C 0.6569(3) 0.2519(2) 0.8030(3) 0.0583(13) Uani 1 1 d .
H2 H 0.6162 0.2216 0.8032 0.07 Uiso 1 1 calc R
C3 C 0.6352(3) 0.3104(3) 0.7785(4) 0.0664(14) Uani 1 1 d .
H3 H 0.5791 0.3209 0.7618 0.08 Uiso 1 1 calc R
C4 C 0.6970(3) 0.3545(2) 0.7784(3) 0.0571(12) Uani 1 1 d .
H4 H 0.6831 0.3948 0.7613 0.069 Uiso 1 1 calc R
C5 C 0.7797(3) 0.33767(19) 0.8042(2) 0.0403(9) Uani 1 1 d .
C6 C 0.8495(3) 0.38351(19) 0.8083(3) 0.0442(10) Uani 1 1 d .
H6A H 0.8313 0.4172 0.7701 0.053 Uiso 1 1 calc R
H6B H 0.8625 0.4007 0.8639 0.053 Uiso 1 1 calc R
C22 C 0.9880(3) 0.2948(2) 1.0258(2) 0.0425(10) Uani 1 1 d .
C23 C 1.0270(3) 0.3341(2) 1.0892(3) 0.0556(13) Uani 1 1 d .
H23 H 1.0328 0.3224 1.1446 0.067 Uiso 1 1 calc R
C24 C 1.0564(3) 0.3898(3) 1.0682(3) 0.0594(13) Uani 1 1 d .
H24 H 1.0826 0.4163 1.1096 0.071 Uiso 1 1 calc R
C25 C 1.0477(3) 0.4070(2) 0.9866(3) 0.0535(12) Uani 1 1 d .
H25 H 1.0664 0.4455 0.9723 0.064 Uiso 1 1 calc R
C26 C 1.0106(3) 0.3662(2) 0.9262(3) 0.0446(10) Uani 1 1 d .
C27 C 1.0019(3) 0.3826(2) 0.8361(3) 0.0476(11) Uani 1 1 d .
H27A H 1 0.4273 0.8299 0.057 Uiso 1 1 calc R
H27B H 1.0503 0.3676 0.8151 0.057 Uiso 1 1 calc R
C13 C 0.9261(3) 0.3619(2) 0.6971(2) 0.0439(10) Uani 1 1 d .
H13A H 0.977 0.3436 0.6849 0.053 Uiso 1 1 calc R
H13B H 0.9266 0.4056 0.6832 0.053 Uiso 1 1 calc R
C14 C 0.8521(3) 0.3317(2) 0.6439(2) 0.0426(10) Uani 1 1 d .
C15 C 0.7922(3) 0.3646(2) 0.5896(3) 0.0528(12) Uani 1 1 d .
H15 H 0.7976 0.4073 0.5863 0.063 Uiso 1 1 calc R
C16 C 0.7248(3) 0.3361(2) 0.5401(3) 0.0583(13) Uani 1 1 d .
C17 C 0.6589(4) 0.3725(3) 0.4825(4) 0.092(2) Uani 1 1 d .
H17A H 0.6725 0.4158 0.4869 0.139 Uiso 1 1 calc R
H17B H 0.6053 0.3657 0.4977 0.139 Uiso 1 1 calc R
H17C H 0.6572 0.359 0.4263 0.139 Uiso 1 1 calc R
C18 C 0.7194(3) 0.2725(2) 0.5454(3) 0.0546(12) Uani 1 1 d .
H18 H 0.6754 0.2522 0.5114 0.066 Uiso 1 1 calc R
C19 C 0.7767(3) 0.2377(2) 0.5992(3) 0.0435(10) Uani 1 1 d .
C20 C 0.8432(3) 0.26782(19) 0.6495(2) 0.0388(9) Uani 1 1 d .
C21 C 0.7682(3) 0.1694(2) 0.6098(3) 0.0467(11) Uani 1 1 d .
H21A H 0.7628 0.161 0.6668 0.056 Uiso 1 1 calc R
H21B H 0.7173 0.1554 0.5741 0.056 Uiso 1 1 calc R
C7 C 1.0218(3) 0.2498(2) 0.5359(3) 0.0543(12) Uani 1 1 d .
H7 H 1.064 0.261 0.5798 0.065 Uiso 1 1 calc R
C8 C 1.0180(4) 0.2791(3) 0.4618(3) 0.0710(15) Uani 1 1 d .
H8 H 1.0567 0.3097 0.4555 0.085 Uiso 1 1 calc R
C9 C 0.9556(4) 0.2626(3) 0.3962(4) 0.0782(17) Uani 1 1 d .
H9 H 0.9526 0.2808 0.3442 0.094 Uiso 1 1 calc R
C10 C 0.8983(3) 0.2189(3) 0.4094(3) 0.0607(13) Uani 1 1 d .
H10 H 0.8545 0.2082 0.3667 0.073 Uiso 1 1 calc R
C11 C 0.9056(3) 0.1906(2) 0.4869(2) 0.0426(10) Uani 1 1 d .
C12 C 0.8473(3) 0.1403(2) 0.5023(3) 0.0493(11) Uani 1 1 d .
H12A H 0.7922 0.1488 0.47 0.059 Uiso 1 1 calc R
H12B H 0.8665 0.1015 0.4827 0.059 Uiso 1 1 calc R
C28 C 1.0560(3) 0.0337(2) 0.6291(2) 0.0420(10) Uani 1 1 d .
C29 C 1.0592(3) -0.0301(2) 0.6303(3) 0.0532(11) Uani 1 1 d .
H29 H 1.1102 -0.0508 0.638 0.064 Uiso 1 1 calc R
C30 C 0.9854(3) -0.0620(2) 0.6201(3) 0.0601(13) Uani 1 1 d .
H30 H 0.986 -0.1051 0.6192 0.072 Uiso 1 1 calc R
C31 C 0.9106(3) -0.0313(2) 0.6110(3) 0.0542(12) Uani 1 1 d .
H31 H 0.8603 -0.053 0.6025 0.065 Uiso 1 1 calc R
C32 C 0.9115(3) 0.0324(2) 0.6148(3) 0.0445(10) Uani 1 1 d .
C33 C 0.8317(3) 0.06760(19) 0.6113(3) 0.0483(11) Uani 1 1 d .
H33A H 0.7884 0.0487 0.5702 0.058 Uiso 1 1 calc R
H33B H 0.8143 0.0648 0.6648 0.058 Uiso 1 1 calc R
C1A C 1.1029(3) 0.2216(2) 0.7757(3) 0.0464(10) Uani 1 1 d .
C2A C 1.1945(3) 0.2362(4) 0.7991(5) 0.105(3) Uani 1 1 d .
H2A1 H 1.2246 0.2147 0.7625 0.158 Uiso 1 1 calc R
H2A2 H 1.2147 0.2233 0.8553 0.158 Uiso 1 1 calc R
H2A3 H 1.2027 0.28 0.7944 0.158 Uiso 1 1 calc R
C3A C 0.9265(3) 0.1204(2) 0.8412(3) 0.0451(10) Uani 1 1 d .
C4A C 0.9133(5) 0.0615(3) 0.8866(3) 0.097(2) Uani 1 1 d .
H4A1 H 0.9029 0.0714 0.941 0.145 Uiso 1 1 calc R
H4A2 H 0.9625 0.0361 0.8917 0.145 Uiso 1 1 calc R
H4A3 H 0.8662 0.0394 0.8561 0.145 Uiso 1 1 calc R
C34 C 0.9300(3) 0.2191(2) 1.1133(3) 0.0532(12) Uani 1 1 d .
C35 C 0.8890(3) 0.1561(2) 1.1123(3) 0.0613(13) Uani 1 1 d .
C36B C 0.9547(4) 0.1064(3) 1.1036(4) 0.090(2) Uani 1 1 d .
H36A H 0.9296 0.0661 1.1029 0.135 Uiso 1 1 calc R
H36B H 1.0004 0.1093 1.1498 0.135 Uiso 1 1 calc R
H36C H 0.9751 0.1129 1.0528 0.135 Uiso 1 1 calc R
C36A C 0.8139(4) 0.1510(3) 1.0416(3) 0.0746(16) Uani 1 1 d .
H36D H 0.7894 0.1106 1.0422 0.112 Uiso 1 1 calc R
H36E H 0.8319 0.1573 0.9895 0.112 Uiso 1 1 calc R
H36F H 0.7732 0.1819 1.0484 0.112 Uiso 1 1 calc R
C36C C 0.8608(5) 0.1461(3) 1.1951(4) 0.101(2) Uani 1 1 d .
H36G H 0.8349 0.1061 1.1952 0.151 Uiso 1 1 calc R
H36H H 0.8213 0.1776 1.2028 0.151 Uiso 1 1 calc R
H36I H 0.9085 0.1481 1.2393 0.151 Uiso 1 1 calc R
C37 C 1.1966(3) 0.0545(2) 0.6019(3) 0.0507(11) Uani 1 1 d .
C38 C 1.2633(3) 0.1038(3) 0.6022(4) 0.0647(14) Uani 1 1 d .
C39A C 1.3206(4) 0.0834(4) 0.5417(6) 0.137(4) Uani 1 1 d .
H39A H 1.2881 0.0794 0.4868 0.205 Uiso 1 1 calc R
H39B H 1.3458 0.0443 0.5594 0.205 Uiso 1 1 calc R
H39C H 1.3636 0.1138 0.5414 0.205 Uiso 1 1 calc R
C39B C 1.2249(4) 0.1659(3) 0.5717(6) 0.113(3) Uani 1 1 d .
H39D H 1.1951 0.1616 0.5157 0.17 Uiso 1 1 calc R
H39E H 1.2684 0.1961 0.5735 0.17 Uiso 1 1 calc R
H39F H 1.1868 0.1789 0.6068 0.17 Uiso 1 1 calc R
C39C C 1.3100(5) 0.1115(4) 0.6885(5) 0.135(3) Uani 1 1 d .
H39G H 1.3523 0.1427 0.6895 0.202 Uiso 1 1 calc R
H39H H 1.3359 0.073 0.7079 0.202 Uiso 1 1 calc R
H39I H 1.2719 0.1239 0.724 0.202 Uiso 1 1 calc R
N1 N 0.8012(2) 0.27999(16) 0.8288(2) 0.0394(8) Uani 1 1 d .
N3 N 0.9813(2) 0.31044(16) 0.9448(2) 0.0402(8) Uani 1 1 d .
N2 N 0.9256(2) 0.35545(15) 0.7875(2) 0.0398(8) Uani 1 1 d .
N4 N 0.9679(2) 0.20550(16) 0.5492(2) 0.0424(8) Uani 1 1 d .
N6 N 0.9836(2) 0.06504(15) 0.6237(2) 0.0405(8) Uani 1 1 d .
N5 N 0.8401(2) 0.13336(16) 0.5900(2) 0.0412(8) Uani 1 1 d .
N7 N 0.9523(2) 0.23861(18) 1.0402(2) 0.0490(9) Uani 1 1 d .
H7A H 0.9431 0.2131 0.9992 0.059 Uiso 1 1 calc R
N8 N 1.1267(2) 0.07074(17) 0.6325(2) 0.0486(9) Uani 1 1 d .
H8A H 1.1265 0.1065 0.6555 0.058 Uiso 1 1 calc R
O1 O 0.89847(17) 0.23546(12) 0.70365(16) 0.0400(6) Uani 1 1 d .
O2A O 1.05698(18) 0.24641(14) 0.81798(19) 0.0501(8) Uani 1 1 d .
O3A O 1.08045(17) 0.18523(14) 0.71475(18) 0.0480(7) Uani 1 1 d .
O2B O 0.92278(19) 0.17123(13) 0.87847(17) 0.0479(7) Uani 1 1 d .
O3B O 0.9406(2) 0.11360(14) 0.77037(18) 0.0546(8) Uani 1 1 d .
O4 O 0.9428(3) 0.25113(18) 1.1756(2) 0.0769(11) Uani 1 1 d .
O5 O 1.2050(2) 0.00303(17) 0.5755(2) 0.0699(10) Uani 1 1 d .
P1 P 0.62348(12) 0.06268(7) 0.81918(9) 0.0772(5) Uani 1 1 d .
F1 F 0.5793(4) 0.02185(18) 0.7450(3) 0.1371(18) Uani 1 1 d .
F2 F 0.5773(5) 0.0235(3) 0.8755(3) 0.189(3) Uani 1 1 d .
F3 F 0.6945(4) 0.0142(2) 0.8364(5) 0.187(3) Uani 1 1 d .
F4 F 0.6635(4) 0.1042(2) 0.8929(2) 0.148(2) Uani 1 1 d .
F5 F 0.6696(3) 0.1002(2) 0.7606(3) 0.1323(17) Uani 1 1 d .
F6 F 0.5507(3) 0.1114(2) 0.7986(4) 0.165(2) Uani 1 1 d .
Zn1 Zn 0.93062(3) 0.25697(2) 0.82576(3) 0.03744(15) Uani 1 1 d .
Zn2 Zn 0.95922(3) 0.16316(2) 0.66655(3) 0.03737(15) Uani 1 1 d .
C40 C 0.1338(12) 0.5470(9) 0.5836(11) 0.142(6) Uiso 0.5 1 d P
H40C H 0.1775 0.575 0.6078 0.213 Uiso 0.5 1 d PR
H40B H 0.0812 0.5613 0.5951 0.213 Uiso 0.5 1 d PR
H40A H 0.1312 0.5452 0.5246 0.213 Uiso 0.5 1 d PR
C41 C 0.1510(11) 0.4861(8) 0.6196(11) 0.111(5) Uiso 0.5 1 d P
C42 C 0.1018(9) 0.4380(7) 0.5997(9) 0.107(5) Uiso 0.5 1 d P
H42A H 0.1262 0.4023 0.6297 0.161 Uiso 0.5 1 d PR
H42B H 0.0957 0.4305 0.541 0.161 Uiso 0.5 1 d PR
H42C H 0.0478 0.446 0.6134 0.161 Uiso 0.5 1 d PR
O6 O 0.2070(11) 0.4849(8) 0.6757(11) 0.189(6) Uiso 0.5 1 d P
O7 O 0.2123(7) 0.4043(5) 0.8287(8) 0.135(4) Uani 0.5 1 d P

loop_
_atom_site_aniso_label
_atom_site_aniso_U_11
_atom_site_aniso_U_22
_atom_site_aniso_U_33
_atom_site_aniso_U_23
_atom_site_aniso_U_13
_atom_site_aniso_U_12
C1 0.055(3) 0.043(2) 0.050(3) 0.000(2) 0.019(2) -0.001(2)
C2 0.041(3) 0.059(3) 0.078(3) -0.005(3) 0.019(2) -0.005(2)
C3 0.039(3) 0.071(4) 0.085(4) -0.003(3) 0.001(3) 0.004(3)
C4 0.053(3) 0.054(3) 0.063(3) 0.000(2) 0.006(2) 0.010(2)
C5 0.047(2) 0.040(2) 0.036(2) -0.0074(18) 0.0116(18) 0.0033(19)
C6 0.050(3) 0.037(2) 0.047(2) -0.0030(19) 0.010(2) 0.0016(19)
C22 0.036(2) 0.050(3) 0.040(2) -0.004(2) 0.0041(18) 0.0082(19)
C23 0.044(3) 0.080(4) 0.038(2) -0.013(2) -0.004(2) 0.006(3)
C24 0.048(3) 0.070(3) 0.056(3) -0.026(3) -0.001(2) -0.007(2)
C25 0.049(3) 0.054(3) 0.054(3) -0.009(2) 0.002(2) -0.007(2)
C26 0.038(2) 0.047(3) 0.047(2) -0.012(2) 0.0038(19) 0.000(2)
C27 0.051(3) 0.040(2) 0.051(2) -0.004(2) 0.007(2) -0.013(2)
C13 0.054(3) 0.040(2) 0.041(2) 0.0016(19) 0.015(2) -0.007(2)
C14 0.047(2) 0.048(3) 0.034(2) -0.0024(19) 0.0104(19) -0.002(2)
C15 0.067(3) 0.047(3) 0.043(2) 0.005(2) 0.008(2) 0.008(2)
C16 0.057(3) 0.064(3) 0.050(3) 0.002(2) 0.000(2) 0.012(3)
C17 0.085(4) 0.088(5) 0.090(4) 0.010(4) -0.021(4) 0.022(4)
C18 0.039(2) 0.071(3) 0.050(3) -0.011(2) -0.002(2) 0.002(2)
C19 0.033(2) 0.053(3) 0.045(2) -0.009(2) 0.0071(19) -0.0004(19)
C20 0.041(2) 0.041(2) 0.036(2) -0.0047(18) 0.0114(18) 0.0027(19)
C21 0.032(2) 0.051(3) 0.057(3) -0.013(2) 0.009(2) -0.0056(19)
C7 0.059(3) 0.057(3) 0.049(3) -0.002(2) 0.014(2) -0.013(2)
C8 0.076(4) 0.075(4) 0.066(3) 0.015(3) 0.027(3) -0.010(3)
C9 0.082(4) 0.098(5) 0.059(3) 0.033(3) 0.022(3) 0.013(4)
C10 0.056(3) 0.084(4) 0.040(2) 0.003(3) 0.003(2) 0.013(3)
C11 0.040(2) 0.052(3) 0.037(2) -0.006(2) 0.0095(19) 0.007(2)
C12 0.048(3) 0.058(3) 0.038(2) -0.014(2) -0.001(2) -0.002(2)
C28 0.042(2) 0.046(2) 0.040(2) -0.0092(19) 0.0134(19) -0.001(2)
C29 0.058(3) 0.045(3) 0.060(3) 0.002(2) 0.021(2) 0.004(2)
C30 0.073(3) 0.035(2) 0.076(3) 0.000(2) 0.024(3) -0.006(2)
C31 0.054(3) 0.042(3) 0.067(3) -0.005(2) 0.013(2) -0.014(2)
C32 0.045(2) 0.046(3) 0.045(2) -0.006(2) 0.015(2) -0.009(2)
C33 0.043(2) 0.042(2) 0.061(3) -0.009(2) 0.012(2) -0.016(2)
C1A 0.041(2) 0.053(3) 0.046(2) -0.009(2) 0.009(2) -0.008(2)
C2A 0.043(3) 0.159(7) 0.113(5) -0.079(5) 0.013(3) -0.029(4)
C3A 0.052(3) 0.040(2) 0.046(2) -0.002(2) 0.014(2) 0.002(2)
C4A 0.189(8) 0.046(3) 0.067(4) 0.003(3) 0.055(4) -0.004(4)
C34 0.059(3) 0.063(3) 0.037(2) 0.003(2) 0.007(2) 0.015(2)
C35 0.076(3) 0.069(3) 0.039(2) 0.006(2) 0.009(2) 0.001(3)
C36B 0.112(5) 0.063(4) 0.088(4) 0.004(3) -0.001(4) 0.014(4)
C36A 0.072(4) 0.089(4) 0.063(3) 0.001(3) 0.012(3) -0.014(3)
C36C 0.145(6) 0.107(5) 0.057(3) 0.008(3) 0.036(4) -0.028(5)
C37 0.042(2) 0.059(3) 0.051(3) -0.011(2) 0.010(2) 0.002(2)
C38 0.043(3) 0.067(3) 0.087(4) -0.020(3) 0.021(3) -0.006(2)
C39A 0.086(5) 0.141(7) 0.210(9) -0.072(7) 0.099(6) -0.048(5)
C39B 0.091(5) 0.086(5) 0.173(8) 0.015(5) 0.054(5) -0.017(4)
C39C 0.112(6) 0.140(7) 0.134(7) -0.004(6) -0.027(5) -0.057(6)
N1 0.0397(19) 0.0390(19) 0.0409(18) 0.0004(16) 0.0110(15) -0.0005(16)
N3 0.0400(19) 0.042(2) 0.0371(18) -0.0066(16) 0.0046(15) 0.0009(16)
N2 0.0430(19) 0.0388(19) 0.0373(17) -0.0023(15) 0.0064(15) -0.0058(16)
N4 0.044(2) 0.047(2) 0.0377(18) -0.0026(16) 0.0095(16) -0.0046(16)
N6 0.0414(19) 0.0374(19) 0.0444(19) -0.0080(16) 0.0123(15) -0.0054(16)
N5 0.0380(18) 0.042(2) 0.0444(19) -0.0108(16) 0.0082(16) -0.0069(15)
N7 0.061(2) 0.054(2) 0.0316(18) -0.0039(17) 0.0077(17) 0.0034(19)
N8 0.042(2) 0.044(2) 0.063(2) -0.0146(18) 0.0181(18) -0.0045(17)
O1 0.0438(16) 0.0397(15) 0.0347(14) -0.0066(12) 0.0028(13) 0.0051(13)
O2A 0.0374(16) 0.062(2) 0.0501(17) -0.0175(15) 0.0065(14) -0.0012(14)
O3A 0.0364(15) 0.0583(19) 0.0496(17) -0.0177(15) 0.0087(13) -0.0050(14)
O2B 0.065(2) 0.0412(17) 0.0389(15) 0.0010(13) 0.0142(14) 0.0057(14)
O3B 0.079(2) 0.0457(18) 0.0441(17) -0.0035(14) 0.0238(16) -0.0009(16)
O4 0.108(3) 0.085(3) 0.0397(19) -0.0099(18) 0.018(2) -0.008(2)
O5 0.057(2) 0.067(2) 0.092(3) -0.028(2) 0.0317(19) -0.0039(18)
P1 0.1253(14) 0.0446(8) 0.0585(8) 0.0041(7) 0.0086(9) -0.0132(9)
F1 0.215(5) 0.074(3) 0.102(3) -0.012(2) -0.026(3) -0.026(3)
F2 0.293(8) 0.157(5) 0.132(4) 0.008(3) 0.081(5) -0.110(5)
F3 0.154(5) 0.085(3) 0.294(8) 0.017(4) -0.034(5) 0.014(3)
F4 0.249(6) 0.107(3) 0.071(2) -0.011(2) -0.014(3) -0.058(4)
F5 0.196(5) 0.115(3) 0.099(3) 0.001(2) 0.063(3) -0.053(3)
F6 0.140(4) 0.092(3) 0.252(6) -0.026(4) 0.007(4) 0.014(3)
Zn1 0.0399(3) 0.0372(3) 0.0352(3) -0.0038(2) 0.0068(2) 0.0006(2)
Zn2 0.0361(3) 0.0406(3) 0.0361(3) -0.0073(2) 0.0083(2) -0.0051(2)
O7 0.126(9) 0.117(9) 0.149(10) -0.002(7) -0.008(7) -0.022(7)

loop_
_atom_type_symbol
_atom_type_description
_atom_type_scat_dispersion_real
_atom_type_scat_dispersion_imag
_atom_type_scat_source
C C 0.0033 0.0016 'International Tables Vol C Tables 4.2.6.8 and 6.1.1.4'
H H 0 0 'International Tables Vol C Tables 4.2.6.8 and 6.1.1.4'
N N 0.0061 0.0033 'International Tables Vol C Tables 4.2.6.8 and 6.1.1.4'
O O 0.0106 0.006 'International Tables Vol C Tables 4.2.6.8 and 6.1.1.4'
F F 0.0171 0.0103 'International Tables Vol C Tables 4.2.6.8 and 6.1.1.4'
P P 0.1023 0.0942 'International Tables Vol C Tables 4.2.6.8 and 6.1.1.4'
Zn Zn 0.2839 1.4301 'International Tables Vol C Tables 4.2.6.8 and 6.1.1.4'

loop_
_geom_angle_atom_site_label_1
_geom_angle_atom_site_label_2
_geom_angle_atom_site_label_3
_geom_angle
N1 C1 C2 123.1(4)
N1 C1 H1 118.4
C2 C1 H1 118.4
C3 C2 C1 118.7(5)
C3 C2 H2 120.6
C1 C2 H2 120.6
C2 C3 C4 119.5(5)
C2 C3 H3 120.2
C4 C3 H3 120.2
C5 C4 C3 119.0(5)
C5 C4 H4 120.5
C3 C4 H4 120.5
N1 C5 C4 121.6(4)
N1 C5 C6 116.7(4)
C4 C5 C6 121.7(4)
N2 C6 C5 112.2(3)
N2 C6 H6A 109.2
C5 C6 H6A 109.2
N2 C6 H6B 109.2
C5 C6 H6B 109.2
H6A C6 H6B 107.9
N3 C22 N7 115.2(4)
N3 C22 C23 121.3(4)
N7 C22 C23 123.6(4)
C24 C23 C22 118.7(4)
C24 C23 H23 120.6
C22 C23 H23 120.6
C23 C24 C25 120.6(4)
C23 C24 H24 119.7
C25 C24 H24 119.7
C24 C25 C26 118.7(5)
C24 C25 H25 120.6
C26 C25 H25 120.6
N3 C26 C25 122.2(4)
N3 C26 C27 117.3(4)
C25 C26 C27 120.4(4)
N2 C27 C26 111.0(3)
N2 C27 H27A 109.4
C26 C27 H27A 109.4
N2 C27 H27B 109.4
C26 C27 H27B 109.4
H27A C27 H27B 108
N2 C13 C14 112.7(3)
N2 C13 H13A 109
C14 C13 H13A 109
N2 C13 H13B 109
C14 C13 H13B 109
H13A C13 H13B 107.8
C15 C14 C20 118.7(4)
C15 C14 C13 123.0(4)
C20 C14 C13 118.3(4)
C16 C15 C14 122.4(5)
C16 C15 H15 118.8
C14 C15 H15 118.8
C18 C16 C15 117.4(4)
C18 C16 C17 120.7(5)
C15 C16 C17 121.9(5)
C16 C17 H17A 109.5
C16 C17 H17B 109.5
H17A C17 H17B 109.5
C16 C17 H17C 109.5
H17A C17 H17C 109.5
H17B C17 H17C 109.5
C16 C18 C19 122.5(4)
C16 C18 H18 118.7
C19 C18 H18 118.7
C18 C19 C20 118.9(4)
C18 C19 C21 123.0(4)
C20 C19 C21 118.0(4)
O1 C20 C14 119.8(4)
O1 C20 C19 120.1(4)
C14 C20 C19 120.1(4)
N5 C21 C19 113.4(3)
N5 C21 H21A 108.9
C19 C21 H21A 108.9
N5 C21 H21B 108.9
C19 C21 H21B 108.9
H21A C21 H21B 107.7
N4 C7 C8 123.6(5)
N4 C7 H7 118.2
C8 C7 H7 118.2
C7 C8 C9 118.7(5)
C7 C8 H8 120.7
C9 C8 H8 120.7
C10 C9 C8 118.5(5)
C10 C9 H9 120.7
C8 C9 H9 120.7
C9 C10 C11 119.9(5)
C9 C10 H10 120.1
C11 C10 H10 120.1
N4 C11 C10 121.0(4)
N4 C11 C12 117.5(4)
C10 C11 C12 121.4(4)
N5 C12 C11 113.9(3)
N5 C12 H12A 108.8
C11 C12 H12A 108.8
N5 C12 H12B 108.8
C11 C12 H12B 108.8
H12A C12 H12B 107.7
N6 C28 C29 122.2(4)
N6 C28 N8 114.7(4)
C29 C28 N8 123.1(4)
C30 C29 C28 118.3(4)
C30 C29 H29 120.9
C28 C29 H29 120.9
C29 C30 C31 120.7(4)
C29 C30 H30 119.7
C31 C30 H30 119.7
C30 C31 C32 118.5(4)
C30 C31 H31 120.7
C32 C31 H31 120.7
N6 C32 C31 121.8(4)
N6 C32 C33 117.9(4)
C31 C32 C33 120.3(4)
N5 C33 C32 112.4(3)
N5 C33 H33A 109.1
C32 C33 H33A 109.1
N5 C33 H33B 109.1
C32 C33 H33B 109.1
H33A C33 H33B 107.9
O2A C1A O3A 126.6(4)
O2A C1A C2A 116.0(4)
O3A C1A C2A 117.4(4)
C1A C2A H2A1 109.5
C1A C2A H2A2 109.5
H2A1 C2A H2A2 109.5
C1A C2A H2A3 109.5
H2A1 C2A H2A3 109.5
H2A2 C2A H2A3 109.5
O3B C3A O2B 126.3(4)
O3B C3A C4A 115.6(4)
O2B C3A C4A 118.1(4)
C3A C4A H4A1 109.5
C3A C4A H4A2 109.5
H4A1 C4A H4A2 109.5
C3A C4A H4A3 109.5
H4A1 C4A H4A3 109.5
H4A2 C4A H4A3 109.5
O4 C34 N7 121.5(5)
O4 C34 C35 121.8(4)
N7 C34 C35 116.8(4)
C34 C35 C36C 108.7(4)
C34 C35 C36A 111.2(4)
C36C C35 C36A 109.7(5)
C34 C35 C36B 108.4(5)
C36C C35 C36B 108.0(5)
C36A C35 C36B 110.6(5)
C35 C36B H36A 109.5
C35 C36B H36B 109.5
H36A C36B H36B 109.5
C35 C36B H36C 109.5
H36A C36B H36C 109.5
H36B C36B H36C 109.5
C35 C36A H36D 109.5
C35 C36A H36E 109.5
H36D C36A H36E 109.5
C35 C36A H36F 109.5
H36D C36A H36F 109.5
H36E C36A H36F 109.5
C35 C36C H36G 109.5
C35 C36C H36H 109.5
H36G C36C H36H 109.5
C35 C36C H36I 109.5
H36G C36C H36I 109.5
H36H C36C H36I 109.5
O5 C37 N8 121.6(4)
O5 C37 C38 121.2(4)
N8 C37 C38 117.3(4)
C39C C38 C37 108.7(5)
C39C C38 C39B 108.6(6)
C37 C38 C39B 111.5(4)
C39C C38 C39A 112.3(6)
C37 C38 C39A 108.2(4)
C39B C38 C39A 107.5(6)
C38 C39A H39A 109.5
C38 C39A H39B 109.5
H39A C39A H39B 109.5
C38 C39A H39C 109.5
H39A C39A H39C 109.5
H39B C39A H39C 109.5
C38 C39B H39D 109.5
C38 C39B H39E 109.5
H39D C39B H39E 109.5
C38 C39B H39F 109.5
H39D C39B H39F 109.5
H39E C39B H39F 109.5
C38 C39C H39G 109.5
C38 C39C H39H 109.5
H39G C39C H39H 109.5
C38 C39C H39I 109.5
H39G C39C H39I 109.5
H39H C39C H39I 109.5
C5 N1 C1 118.0(4)
C5 N1 Zn1 114.1(3)
C1 N1 Zn1 124.4(3)
C26 N3 C22 118.4(4)
C26 N3 Zn1 110.2(3)
C22 N3 Zn1 131.4(3)
C27 N2 C6 111.8(3)
C27 N2 C13 110.1(3)
C6 N2 C13 110.5(3)
C27 N2 Zn1 104.3(3)
C6 N2 Zn1 108.6(2)
C13 N2 Zn1 111.4(2)
C11 N4 C7 118.2(4)
C11 N4 Zn2 114.4(3)
C7 N4 Zn2 126.8(3)
C28 N6 C32 118.3(4)
C28 N6 Zn2 130.1(3)
C32 N6 Zn2 108.7(3)
C12 N5 C33 110.9(3)
C12 N5 C21 111.4(3)
C33 N5 C21 110.0(3)
C12 N5 Zn2 108.0(2)
C33 N5 Zn2 104.9(2)
C21 N5 Zn2 111.5(2)
C34 N7 C22 126.9(4)
C34 N7 H7A 116.5
C22 N7 H7A 116.5
C37 N8 C28 124.8(4)
C37 N8 H8A 117.6
C28 N8 H8A 117.6
C20 O1 Zn2 121.0(2)
C20 O1 Zn1 123.7(2)
Zn2 O1 Zn1 115.23(13)
C1A O2A Zn1 141.7(3)
C1A O3A Zn2 124.5(3)
C3A O2B Zn1 124.6(3)
C3A O3B Zn2 142.1(3)
F2 P1 F3 87.1(4)
F2 P1 F4 91.8(3)
F3 P1 F4 93.3(3)
F2 P1 F5 178.1(3)
F3 P1 F5 92.2(4)
F4 P1 F5 89.9(3)
F2 P1 F1 87.2(3)
F3 P1 F1 88.9(3)
F4 P1 F1 177.5(4)
F5 P1 F1 91.1(3)
F2 P1 F6 93.8(4)
F3 P1 F6 178.1(4)
F4 P1 F6 88.4(3)
F5 P1 F6 86.9(3)
F1 P1 F6 89.4(3)
O1 Zn1 O2B 100.55(11)
O1 Zn1 O2A 89.64(11)
O2B Zn1 O2A 93.67(12)
O1 Zn1 N1 89.95(12)
O2B Zn1 N1 93.57(12)
O2A Zn1 N1 172.71(13)
O1 Zn1 N2 87.20(11)
O2B Zn1 N2 168.98(12)
O2A Zn1 N2 94.21(12)
N1 Zn1 N2 78.50(13)
O1 Zn1 N3 160.92(12)
O2B Zn1 N3 97.91(12)
O2A Zn1 N3 84.38(12)
N1 Zn1 N3 93.70(12)
N2 Zn1 N3 75.23(12)
O1 Zn1 Zn2 32.15(8)
O2B Zn1 Zn2 79.21(8)
O2A Zn1 Zn2 67.37(8)
N1 Zn1 Zn2 115.02(9)
N2 Zn1 Zn2 111.00(9)
N3 Zn1 Zn2 151.21(9)
O1 Zn2 O3A 101.25(11)
O1 Zn2 O3B 90.00(11)
O3A Zn2 O3B 94.51(13)
O1 Zn2 N4 93.20(12)
O3A Zn2 N4 91.69(13)
O3B Zn2 N4 172.34(13)
O1 Zn2 N5 88.29(12)
O3A Zn2 N5 167.15(12)
O3B Zn2 N5 94.07(13)
N4 Zn2 N5 79.09(13)
O1 Zn2 N6 159.77(12)
O3A Zn2 N6 97.24(12)
O3B Zn2 N6 80.38(12)
N4 Zn2 N6 94.39(13)
N5 Zn2 N6 74.81(12)
O1 Zn2 Zn1 32.61(7)
O3A Zn2 Zn1 79.73(8)
O3B Zn2 Zn1 67.60(8)
N4 Zn2 Zn1 118.09(9)
N5 Zn2 Zn1 112.45(9)
N6 Zn2 Zn1 147.36(9)
C41 C40 H40C 109.4
C41 C40 H40B 108.9
H40C C40 H40B 109.5
C41 C40 H40A 110.1
H40C C40 H40A 109.5
H40B C40 H40A 109.5
O6 C41 C42 121.9(19)
O6 C41 C40 113.8(18)
C42 C41 C40 123.6(17)
C41 C42 H42A 109.4
C41 C42 H42B 109.2
H42A C42 H42B 109.5
C41 C42 H42C 109.8
H42A C42 H42C 109.5
H42B C42 H42C 109.5

loop_
_geom_bond_atom_site_label_1
_geom_bond_atom_site_label_2
_geom_bond_distance
C1 N1 1.345(5)
C1 C2 1.365(6)
C1 H1 0.93
C2 C3 1.353(7)
C2 H2 0.93
C3 C4 1.383(7)
C3 H3 0.93
C4 C5 1.381(6)
C4 H4 0.93
C5 N1 1.336(5)
C5 C6 1.497(6)
C6 N2 1.471(5)
C6 H6A 0.97
C6 H6B 0.97
C22 N3 1.354(5)
C22 N7 1.383(6)
C22 C23 1.400(6)
C23 C24 1.360(7)
C23 H23 0.93
C24 C25 1.367(7)
C24 H24 0.93
C25 C26 1.378(6)
C25 H25 0.93
C26 N3 1.349(5)
C26 C27 1.498(6)
C27 N2 1.467(5)
C27 H27A 0.97
C27 H27B 0.97
C13 N2 1.487(5)
C13 C14 1.499(6)
C13 H13A 0.97
C13 H13B 0.97
C14 C15 1.387(6)
C14 C20 1.392(6)
C15 C16 1.382(7)
C15 H15 0.93
C16 C18 1.380(7)
C16 C17 1.511(7)
C17 H17A 0.96
C17 H17B 0.96
C17 H17C 0.96
C18 C19 1.381(6)
C18 H18 0.93
C19 C20 1.394(6)
C19 C21 1.495(6)
C20 O1 1.337(5)
C21 N5 1.488(5)
C21 H21A 0.97
C21 H21B 0.97
C7 N4 1.339(6)
C7 C8 1.360(7)
C7 H7 0.93
C8 C9 1.382(8)
C8 H8 0.93
C9 C10 1.371(8)
C9 H9 0.93
C10 C11 1.394(6)
C10 H10 0.93
C11 N4 1.338(5)
C11 C12 1.492(6)
C12 N5 1.470(5)
C12 H12A 0.97
C12 H12B 0.97
C28 N6 1.346(5)
C28 C29 1.378(6)
C28 N8 1.392(5)
C29 C30 1.366(7)
C29 H29 0.93
C30 C31 1.368(7)
C30 H30 0.93
C31 C32 1.378(6)
C31 H31 0.93
C32 N6 1.351(5)
C32 C33 1.494(6)
C33 N5 1.474(5)
C33 H33A 0.97
C33 H33B 0.97
C1A O2A 1.229(5)
C1A O3A 1.269(5)
C1A C2A 1.501(7)
C2A H2A1 0.96
C2A H2A2 0.96
C2A H2A3 0.96
C3A O3B 1.231(5)
C3A O2B 1.263(5)
C3A C4A 1.508(7)
C4A H4A1 0.96
C4A H4A2 0.96
C4A H4A3 0.96
C34 O4 1.218(5)
C34 N7 1.377(6)
C34 C35 1.515(7)
C35 C36C 1.523(7)
C35 C36A 1.523(7)
C35 C36B 1.537(8)
C36B H36A 0.96
C36B H36B 0.96
C36B H36C 0.96
C36A H36D 0.96
C36A H36E 0.96
C36A H36F 0.96
C36C H36G 0.96
C36C H36H 0.96
C36C H36I 0.96
C37 O5 1.208(5)
C37 N8 1.367(5)
C37 C38 1.520(7)
C38 C39C 1.486(9)
C38 C39B 1.523(9)
C38 C39A 1.541(8)
C39A H39A 0.96
C39A H39B 0.96
C39A H39C 0.96
C39B H39D 0.96
C39B H39E 0.96
C39B H39F 0.96
C39C H39G 0.96
C39C H39H 0.96
C39C H39I 0.96
N1 Zn1 2.169(3)
N3 Zn1 2.284(3)
N2 Zn1 2.214(3)
N4 Zn2 2.155(3)
N6 Zn2 2.289(3)
N5 Zn2 2.199(3)
N7 H7A 0.86
N8 H8A 0.86
O1 Zn2 2.000(3)
O1 Zn1 2.025(3)
O2A Zn1 2.092(3)
O3A Zn2 2.039(3)
O2B Zn1 2.056(3)
O3B Zn2 2.077(3)
P1 F2 1.543(5)
P1 F3 1.545(5)
P1 F4 1.548(4)
P1 F5 1.549(4)
P1 F1 1.564(4)
P1 F6 1.571(5)
Zn1 Zn2 3.3992(6)
C40 C41 1.45(2)
C40 H40C 0.96
C40 H40B 0.96
C40 H40A 0.96
C41 O6 1.169(19)
C41 C42 1.315(19)
C42 H42A 0.96
C42 H42B 0.96
C42 H42C 0.96

loop_
_geom_hbond_atom_site_label_D
_geom_hbond_atom_site_label_H
_geom_hbond_atom_site_label_A
_geom_hbond_distance_DH
_geom_hbond_distance_HA
_geom_hbond_distance_DA
_geom_hbond_angle_DHA
N8 H8A O3A 0.86 2.16 2.977(5) 159.2
N7 H7A O2B 0.86 2.14 2.982(4) 164.9
